data_7051570
loop_
_publ_author_name
'Cole, Marcus L.'
'Davies, Aaron J.'
'Jones, Cameron'
'Junk, Peter C.'

_publ_section_title
;
 Bulky formamidinate complexes of lithium: the first examples of
 \h2:\h1-C=N,N' metal amidinate coordination
;
_journal_issue 11
_journal_name_full 'New Journal of Chemistry'
_journal_page_first 1404
_journal_paper_doi 10.1039/b511519a
_journal_volume 29
_journal_year 2005
_chemical_formula_moiety 'C26 H42 Li1 N5'
_chemical_formula_sum 'C52 H84 Li2 N10'
_chemical_formula_weight 863.17
_chemical_melting_point 408
_chemical_name_common '[Li{N(2,6-Me2C6H3)C(H)N(2,6-Me2C6H3)}(PMDETA)]'
_space_group_IT_number 7
_symmetry_cell_setting monoclinic
_symmetry_Int_Tables_number 7
_symmetry_space_group_name_Hall 'P -2yac'
_symmetry_space_group_name_H-M 'P 1 n 1'
_atom_sites_solution_hydrogens geom
_atom_sites_solution_primary direct
_atom_sites_solution_secondary difmap
_audit_creation_method SHELXL-97
_cell_angle_alpha 90.00
_cell_angle_beta 102.146(2)
_cell_angle_gamma 90.00
_cell_formula_units_Z 2
_cell_length_a 8.6759(2)
_cell_length_b 17.6854(4)
_cell_length_c 17.4137(5)
_cell_measurement_temperature 123(2)
_cell_volume 2612.09(11)
_computing_cell_refinement DENZO-SMN
_computing_data_collection 'Nonius Collect'
_computing_data_reduction X-Seed
_computing_molecular_graphics 'X-Seed / POV-Ray'
_computing_publication_material 'Microsoft Office 2000'
_computing_structure_refinement 'SHELXL-97 (Sheldrick, 1997)'
_computing_structure_solution 'SHELXS-97 (Sheldrick, 1990)'
_diffrn_ambient_temperature 123(2)
_diffrn_measured_fraction_theta_full 0.982
_diffrn_measured_fraction_theta_max 0.982
_diffrn_measurement_device_type 'Nonius Kappa CCD'
_diffrn_measurement_method 'psi and omega scans'
_diffrn_radiation_monochromator graphite
_diffrn_radiation_probe x-ray
_diffrn_radiation_type MoK\a
_diffrn_radiation_wavelength 0.71073
_diffrn_reflns_av_R_equivalents 0.0684
_diffrn_reflns_av_sigmaI/netI 0.0807
_diffrn_reflns_limit_h_max 10
_diffrn_reflns_limit_h_min -11
_diffrn_reflns_limit_k_max 23
_diffrn_reflns_limit_k_min -20
_diffrn_reflns_limit_l_max 20
_diffrn_reflns_limit_l_min -23
_diffrn_reflns_number 23881
_diffrn_reflns_theta_full 28.29
_diffrn_reflns_theta_max 28.29
_diffrn_reflns_theta_min 2.60
_diffrn_source 'fine-focus sealed tube'
_exptl_absorpt_coefficient_mu 0.065
_exptl_absorpt_correction_T_max 0.9871
_exptl_absorpt_correction_T_min 0.9807
_exptl_absorpt_correction_type empirical
_exptl_absorpt_process_details 'performed as part of the DENZO-SMN package'
_exptl_crystal_colour colourless
_exptl_crystal_density_diffrn 1.097
_exptl_crystal_density_method 'not measured'
_exptl_crystal_description prism
_exptl_crystal_F_000 944
_exptl_crystal_size_max 0.30
_exptl_crystal_size_mid 0.20
_exptl_crystal_size_min 0.20
_refine_diff_density_max 0.557
_refine_diff_density_min -0.295
_refine_diff_density_rms 0.047
_refine_ls_abs_structure_details 'Flack H D (1983), Acta Cryst. A39, 876-881'
_refine_ls_abs_structure_Flack 0.2(15)
_refine_ls_extinction_method none
_refine_ls_goodness_of_fit_ref 1.015
_refine_ls_hydrogen_treatment mixed
_refine_ls_matrix_type full
_refine_ls_number_parameters 675
_refine_ls_number_reflns 10868
_refine_ls_number_restraints 2
_refine_ls_restrained_S_all 1.015
_refine_ls_R_factor_all 0.0901
_refine_ls_R_factor_gt 0.0559
_refine_ls_shift/su_max 0.001
_refine_ls_shift/su_mean 0.000
_refine_ls_structure_factor_coef Fsqd
_refine_ls_weighting_details 'calc w=1/[\s^2^(Fo^2^)+(0.0714P)^2^+0.0777P] where P=(Fo^2^+2Fc^2^)/3'
_refine_ls_weighting_scheme calc
_refine_ls_wR_factor_gt 0.1228
_refine_ls_wR_factor_ref 0.1371
_reflns_number_gt 7825
_reflns_number_total 10868
_reflns_threshold_expression >2sigma(I)
_cod_data_source_file b511519a.txt
_cod_data_source_block Compound_1
_cod_original_sg_symbol_H-M 'P n'
_cod_database_code 7051570

loop_
_symmetry_equiv_pos_as_xyz
'x, y, z'
'x+1/2, -y, z+1/2'

loop_
_atom_site_label
_atom_site_type_symbol
_atom_site_fract_x
_atom_site_fract_y
_atom_site_fract_z
_atom_site_U_iso_or_equiv
_atom_site_adp_type
_atom_site_occupancy
_atom_site_symmetry_multiplicity
_atom_site_calc_flag
_atom_site_refinement_flags
_atom_site_disorder_assembly
_atom_site_disorder_group
N1 N 0.7491(2) 0.99443(11) 0.77913(12) 0.0295(4) Uani 1 1 d . . .
N2 N 0.6995(2) 0.87435(11) 0.72596(12) 0.0285(4) Uani 1 1 d . . .
N3 N 1.0499(2) 0.94843(11) 0.67556(11) 0.0283(4) Uani 1 1 d . . .
N4 N 1.1537(2) 1.02182(12) 0.82721(13) 0.0361(5) Uani 1 1 d . . .
N5 N 1.0941(3) 0.86779(14) 0.87291(14) 0.0452(6) Uani 1 1 d . . .
N6 N 0.3123(2) 0.48225(11) 0.95664(11) 0.0282(4) Uani 1 1 d . . .
N7 N 0.4248(3) 0.57901(13) 1.04313(13) 0.0429(6) Uani 1 1 d . . .
N8 N 0.0370(2) 0.35492(11) 0.83919(12) 0.0311(5) Uani 1 1 d . . .
N9 N 0.0346(2) 0.51233(11) 0.78520(11) 0.0289(4) Uani 1 1 d . . .
N10 N 0.3358(2) 0.45663(10) 0.75745(11) 0.0248(4) Uani 1 1 d . . .
C1 C 0.6759(3) 1.06212(14) 0.79791(16) 0.0340(6) Uani 1 1 d . . .
C2 C 0.6814(3) 1.07879(15) 0.87723(17) 0.0396(6) Uani 1 1 d . . .
C3 C 0.6180(3) 1.14704(17) 0.8965(2) 0.0534(8) Uani 1 1 d . . .
H3 H 0.6224 1.1592 0.9500 0.064 Uiso 1 1 calc R . .
C4 C 0.5487(4) 1.19742(17) 0.8381(2) 0.0585(9) Uani 1 1 d . . .
H4 H 0.5065 1.2439 0.8519 0.070 Uiso 1 1 calc R . .
C5 C 0.5411(3) 1.18034(16) 0.7618(2) 0.0514(8) Uani 1 1 d . . .
H5 H 0.4926 1.2150 0.7223 0.062 Uiso 1 1 calc R . .
C6 C 0.6030(3) 1.11285(14) 0.73948(17) 0.0394(6) Uani 1 1 d . . .
C7 C 0.7490(4) 1.02218(18) 0.93915(19) 0.0531(8) Uani 1 1 d . . .
H7A H 0.6829 0.9767 0.9326 0.080 Uiso 1 1 calc R . .
H7B H 0.7523 1.0440 0.9912 0.080 Uiso 1 1 calc R . .
H7C H 0.8560 1.0087 0.9342 0.080 Uiso 1 1 calc R . .
C8 C 0.5874(4) 1.09596(17) 0.65348(19) 0.0521(8) Uani 1 1 d . . .
H8A H 0.5279 1.0490 0.6403 0.078 Uiso 1 1 calc R . .
H8B H 0.6926 1.0903 0.6418 0.078 Uiso 1 1 calc R . .
H8C H 0.5318 1.1376 0.6223 0.078 Uiso 1 1 calc R . .
C9 C 0.5795(2) 0.81923(13) 0.70301(14) 0.0274(5) Uani 1 1 d . . .
C10 C 0.5113(2) 0.80853(14) 0.62365(14) 0.0287(5) Uani 1 1 d . . .
C11 C 0.3971(3) 0.75259(14) 0.60173(16) 0.0344(6) Uani 1 1 d . . .
H11 H 0.3507 0.7455 0.5477 0.041 Uiso 1 1 calc R . .
C12 C 0.3502(3) 0.70716(15) 0.65752(18) 0.0399(6) Uani 1 1 d . . .
H12 H 0.2737 0.6686 0.6421 0.048 Uiso 1 1 calc R . .
C13 C 0.4162(3) 0.71867(15) 0.73552(17) 0.0397(6) Uani 1 1 d . . .
H13 H 0.3828 0.6883 0.7739 0.048 Uiso 1 1 calc R . .
C14 C 0.5304(3) 0.77357(15) 0.75967(15) 0.0343(6) Uani 1 1 d . . .
C15 C 0.5613(3) 0.85511(16) 0.56116(15) 0.0377(6) Uani 1 1 d . . .
H15A H 0.4909 0.8449 0.5104 0.056 Uiso 1 1 calc R . .
H15B H 0.6697 0.8420 0.5583 0.056 Uiso 1 1 calc R . .
H15C H 0.5559 0.9089 0.5739 0.056 Uiso 1 1 calc R . .
C16 C 0.6014(4) 0.7823(2) 0.84568(17) 0.0536(8) Uani 1 1 d . . .
H16A H 0.5333 0.7577 0.8765 0.080 Uiso 1 1 calc R . .
H16B H 0.6112 0.8362 0.8590 0.080 Uiso 1 1 calc R . .
H16C H 0.7059 0.7587 0.8575 0.080 Uiso 1 1 calc R . .
C17 C 0.6517(2) 0.93874(13) 0.74941(14) 0.0272(5) Uani 1 1 d . . .
H17 H 0.5417 0.9462 0.7450 0.033 Uiso 1 1 calc R . .
C18A C 0.9323(6) 0.9965(4) 0.6250(4) 0.0346(13) Uani 0.584(9) 1 d P A 1
H18A H 0.9628 1.0041 0.5744 0.052 Uiso 0.584(9) 1 calc PR A 1
H18B H 0.9269 1.0455 0.6505 0.052 Uiso 0.584(9) 1 calc PR A 1
H18C H 0.8289 0.9718 0.6163 0.052 Uiso 0.584(9) 1 calc PR A 1
C18B C 0.9345(10) 0.9543(9) 0.6053(6) 0.060(3) Uani 0.416(9) 1 d P A 2
H18D H 0.9861 0.9623 0.5611 0.090 Uiso 0.416(9) 1 calc PR A 2
H18E H 0.8648 0.9971 0.6092 0.090 Uiso 0.416(9) 1 calc PR A 2
H18F H 0.8724 0.9076 0.5971 0.090 Uiso 0.416(9) 1 calc PR A 2
C19A C 1.0540(6) 0.8756(3) 0.6340(3) 0.0388(16) Uani 0.584(9) 1 d P A 1
H19A H 0.9477 0.8540 0.6211 0.058 Uiso 0.584(9) 1 calc PR A 1
H19B H 1.1250 0.8405 0.6679 0.058 Uiso 0.584(9) 1 calc PR A 1
H19C H 1.0921 0.8842 0.5856 0.058 Uiso 0.584(9) 1 calc PR A 1
C19B C 1.1648(9) 0.8875(4) 0.6649(4) 0.040(2) Uani 0.416(9) 1 d P A 2
H19D H 1.1096 0.8390 0.6558 0.061 Uiso 0.416(9) 1 calc PR A 2
H19E H 1.2487 0.8842 0.7122 0.061 Uiso 0.416(9) 1 calc PR A 2
H19F H 1.2109 0.8998 0.6197 0.061 Uiso 0.416(9) 1 calc PR A 2
C20A C 1.1997(6) 0.9846(5) 0.6932(3) 0.0315(18) Uani 0.577(14) 1 d P A 1
H20A H 1.2224 1.0062 0.6444 0.038 Uiso 0.577(14) 1 calc PR A 1
H20B H 1.2817 0.9463 0.7130 0.038 Uiso 0.577(14) 1 calc PR A 1
C20B C 1.1457(14) 1.0218(6) 0.6928(6) 0.051(3) Uani 0.423(14) 1 d P A 2
H20C H 1.2170 1.0258 0.6554 0.061 Uiso 0.423(14) 1 calc PR A 2
H20D H 1.0721 1.0652 0.6830 0.061 Uiso 0.423(14) 1 calc PR A 2
C21A C 1.209(2) 1.0469(8) 0.7537(9) 0.039(3) Uani 0.577(14) 1 d P A 1
H21A H 1.1442 1.0902 0.7297 0.046 Uiso 0.577(14) 1 calc PR A 1
H21B H 1.3200 1.0646 0.7690 0.046 Uiso 0.577(14) 1 calc PR A 1
C21B C 1.238(3) 1.0277(13) 0.7708(15) 0.054(6) Uani 0.423(14) 1 d P A 2
H21C H 1.3193 0.9876 0.7789 0.064 Uiso 0.423(14) 1 calc PR A 2
H21D H 1.2931 1.0771 0.7765 0.064 Uiso 0.423(14) 1 calc PR A 2
C22A C 1.1078(4) 1.0916(2) 0.8596(2) 0.0738(12) Uani 1 1 d . A .
H22D H 1.2003 1.1243 0.8750 0.111 Uiso 1 1 calc R . .
H22E H 1.0638 1.0804 0.9058 0.111 Uiso 1 1 calc R . .
H22F H 1.0282 1.1174 0.8200 0.111 Uiso 1 1 calc R . .
C23A C 1.2800(8) 0.9751(4) 0.8745(5) 0.0454(19) Uani 0.622(17) 1 d P A 1
H23A H 1.3715 0.9771 0.8488 0.054 Uiso 0.622(17) 1 calc PR A 1
H23B H 1.3130 0.9999 0.9264 0.054 Uiso 0.622(17) 1 calc PR A 1
C23B C 1.2335(16) 0.9872(7) 0.9056(9) 0.054(3) Uani 0.378(17) 1 d P A 2
H23C H 1.3486 0.9901 0.9085 0.064 Uiso 0.378(17) 1 calc PR A 2
H23D H 1.2107 1.0211 0.9471 0.064 Uiso 0.378(17) 1 calc PR A 2
C24A C 1.2510(10) 0.8984(6) 0.8882(12) 0.115(5) Uani 0.622(17) 1 d P A 1
H24A H 1.2978 0.8883 0.9442 0.138 Uiso 0.622(17) 1 calc PR A 1
H24B H 1.3120 0.8683 0.8570 0.138 Uiso 0.622(17) 1 calc PR A 1
C24B C 1.2058(15) 0.9238(8) 0.9238(6) 0.048(3) Uani 0.378(17) 1 d P A 2
H24C H 1.1678 0.9286 0.9733 0.057 Uiso 0.378(17) 1 calc PR A 2
H24D H 1.3092 0.8980 0.9375 0.057 Uiso 0.378(17) 1 calc PR A 2
C25A C 1.0329(18) 0.8634(7) 0.9409(7) 0.061(3) Uani 0.60(2) 1 d P A 1
H25A H 0.9223 0.8477 0.9270 0.091 Uiso 0.60(2) 1 calc PR A 1
H25B H 1.0403 0.9131 0.9663 0.091 Uiso 0.60(2) 1 calc PR A 1
H25C H 1.0934 0.8264 0.9770 0.091 Uiso 0.60(2) 1 calc PR A 1
C25B C 0.9966(19) 0.8362(12) 0.9294(14) 0.062(6) Uani 0.40(2) 1 d P A 2
H25D H 0.9454 0.7891 0.9080 0.093 Uiso 0.40(2) 1 calc PR A 2
H25E H 0.9161 0.8732 0.9358 0.093 Uiso 0.40(2) 1 calc PR A 2
H25F H 1.0659 0.8262 0.9805 0.093 Uiso 0.40(2) 1 calc PR A 2
C26A C 1.096(2) 0.7880(7) 0.8412(6) 0.074(3) Uani 0.60(2) 1 d P A 1
H26A H 1.1333 0.7890 0.7919 0.111 Uiso 0.60(2) 1 calc PR A 1
H26B H 0.9888 0.7671 0.8315 0.111 Uiso 0.60(2) 1 calc PR A 1
H26C H 1.1661 0.7565 0.8796 0.111 Uiso 0.60(2) 1 calc PR A 1
C26B C 1.174(2) 0.8107(8) 0.8418(8) 0.061(4) Uani 0.40(2) 1 d P A 2
H26D H 1.2413 0.7829 0.8848 0.092 Uiso 0.40(2) 1 calc PR A 2
H26E H 1.2387 0.8332 0.8081 0.092 Uiso 0.40(2) 1 calc PR A 2
H26F H 1.0971 0.7760 0.8108 0.092 Uiso 0.40(2) 1 calc PR A 2
C27 C 0.3277(3) 0.42621(14) 1.01626(14) 0.0277(5) Uani 1 1 d . . .
C28 C 0.4416(3) 0.37002(14) 1.01891(14) 0.0294(5) Uani 1 1 d . . .
C29 C 0.4445(3) 0.30878(15) 1.07000(15) 0.0353(6) Uani 1 1 d . . .
H29 H 0.5195 0.2695 1.0705 0.042 Uiso 1 1 calc R . .
C30 C 0.3399(3) 0.30453(16) 1.11971(15) 0.0391(6) Uani 1 1 d . . .
H30 H 0.3444 0.2632 1.1550 0.047 Uiso 1 1 calc R . .
C31 C 0.2286(3) 0.36084(17) 1.11768(15) 0.0391(7) Uani 1 1 d . . .
H31 H 0.1570 0.3581 1.1521 0.047 Uiso 1 1 calc R . .
C32 C 0.2198(3) 0.42178(15) 1.06579(14) 0.0319(6) Uani 1 1 d . . .
C33 C 0.5620(3) 0.37598(16) 0.96749(16) 0.0380(6) Uani 1 1 d . . .
H33A H 0.6344 0.3329 0.9777 0.057 Uiso 1 1 calc R . .
H33B H 0.6217 0.4231 0.9794 0.057 Uiso 1 1 calc R . .
H33C H 0.5078 0.3758 0.9121 0.057 Uiso 1 1 calc R . .
C34 C 0.0915(3) 0.48004(17) 1.06083(17) 0.0442(7) Uani 1 1 d . . .
H34A H 0.0367 0.4862 1.0059 0.066 Uiso 1 1 calc R . .
H34B H 0.1381 0.5284 1.0811 0.066 Uiso 1 1 calc R . .
H34C H 0.0163 0.4634 1.0922 0.066 Uiso 1 1 calc R . .
C35 C 0.4833(3) 0.65473(15) 1.04618(17) 0.0414(6) Uani 1 1 d . . .
C36 C 0.6318(3) 0.67039(15) 1.03054(15) 0.0369(6) Uani 1 1 d . . .
C37 C 0.6971(3) 0.74177(15) 1.04814(16) 0.0413(6) Uani 1 1 d . . .
H37 H 0.7999 0.7522 1.0400 0.050 Uiso 1 1 calc R . .
C38 C 0.6143(4) 0.79754(17) 1.07719(17) 0.0495(8) Uani 1 1 d . . .
H38 H 0.6593 0.8463 1.0884 0.059 Uiso 1 1 calc R . .
C39 C 0.4661(3) 0.78221(16) 1.08984(16) 0.0438(7) Uani 1 1 d . . .
H39 H 0.4094 0.8209 1.1097 0.053 Uiso 1 1 calc R . .
C40 C 0.3979(3) 0.71153(15) 1.07425(17) 0.0402(6) Uani 1 1 d . . .
C41 C 0.7243(3) 0.61089(17) 0.99802(19) 0.0515(8) Uani 1 1 d . . .
H41A H 0.8367 0.6237 1.0113 0.077 Uiso 1 1 calc R . .
H41B H 0.6889 0.6086 0.9408 0.077 Uiso 1 1 calc R . .
H41C H 0.7077 0.5617 1.0208 0.077 Uiso 1 1 calc R . .
C42 C 0.2372(3) 0.69575(18) 1.0898(2) 0.0552(8) Uani 1 1 d . . .
H42A H 0.1994 0.7403 1.1137 0.083 Uiso 1 1 calc R . .
H42B H 0.2431 0.6526 1.1256 0.083 Uiso 1 1 calc R . .
H42C H 0.1642 0.6840 1.0402 0.083 Uiso 1 1 calc R . .
C43 C 0.3633(3) 0.55272(16) 0.97633(15) 0.0349(6) Uani 1 1 d . . .
H43 H 0.3515 0.5877 0.9341 0.042 Uiso 1 1 calc R . .
C44 C 0.0241(3) 0.31187(16) 0.91000(16) 0.0439(7) Uani 1 1 d . . .
H44A H 0.1208 0.2826 0.9282 0.066 Uiso 1 1 calc R . .
H44B H -0.0662 0.2774 0.8975 0.066 Uiso 1 1 calc R . .
H44C H 0.0092 0.3470 0.9514 0.066 Uiso 1 1 calc R . .
C45 C 0.0613(3) 0.30120(16) 0.77865(16) 0.0420(7) Uani 1 1 d . . .
H45A H 0.0669 0.3288 0.7305 0.063 Uiso 1 1 calc R . .
H45B H -0.0268 0.2654 0.7678 0.063 Uiso 1 1 calc R . .
H45C H 0.1600 0.2736 0.7972 0.063 Uiso 1 1 calc R . .
C46 C -0.1087(3) 0.39860(15) 0.81134(15) 0.0350(6) Uani 1 1 d . . .
H46A H -0.1395 0.4233 0.8569 0.042 Uiso 1 1 calc R . .
H46B H -0.1944 0.3635 0.7876 0.042 Uiso 1 1 calc R . .
C47 C -0.0913(3) 0.45829(15) 0.75165(15) 0.0334(6) Uani 1 1 d . . .
H47A H -0.0658 0.4338 0.7047 0.040 Uiso 1 1 calc R . .
H47B H -0.1923 0.4857 0.7350 0.040 Uiso 1 1 calc R . .
C48 C -0.0281(3) 0.57267(16) 0.82881(17) 0.0427(7) Uani 1 1 d . . .
H48A H -0.0807 0.5499 0.8677 0.064 Uiso 1 1 calc R . .
H48B H -0.1039 0.6034 0.7920 0.064 Uiso 1 1 calc R . .
H48C H 0.0588 0.6048 0.8556 0.064 Uiso 1 1 calc R . .
C49 C 0.1085(3) 0.54638(14) 0.72410(15) 0.0317(5) Uani 1 1 d . . .
H49A H 0.1716 0.5909 0.7462 0.038 Uiso 1 1 calc R . .
H49B H 0.0251 0.5639 0.6798 0.038 Uiso 1 1 calc R . .
C50 C 0.2145(3) 0.49006(14) 0.69397(14) 0.0293(5) Uani 1 1 d . . .
H50A H 0.1486 0.4490 0.6656 0.035 Uiso 1 1 calc R . .
H50B H 0.2673 0.5159 0.6561 0.035 Uiso 1 1 calc R . .
C51 C 0.4596(3) 0.51162(14) 0.78815(15) 0.0323(6) Uani 1 1 d . . .
H51A H 0.5079 0.5294 0.7454 0.049 Uiso 1 1 calc R . .
H51B H 0.5401 0.4877 0.8288 0.049 Uiso 1 1 calc R . .
H51C H 0.4136 0.5546 0.8109 0.049 Uiso 1 1 calc R . .
C52 C 0.4093(3) 0.39178(14) 0.72522(15) 0.0333(6) Uani 1 1 d . . .
H52A H 0.4928 0.3704 0.7663 0.050 Uiso 1 1 calc R . .
H52B H 0.4546 0.4089 0.6812 0.050 Uiso 1 1 calc R . .
H52C H 0.3293 0.3531 0.7068 0.050 Uiso 1 1 calc R . .
Li1 Li 0.9593(4) 0.9421(2) 0.7829(2) 0.0302(8) Uani 1 1 d . A .
Li2 Li 0.2082(4) 0.4449(2) 0.8516(2) 0.0279(8) Uani 1 1 d . . .

loop_
_atom_site_aniso_label
_atom_site_aniso_U_11
_atom_site_aniso_U_22
_atom_site_aniso_U_33
_atom_site_aniso_U_23
_atom_site_aniso_U_13
_atom_site_aniso_U_12
N1 0.0235(9) 0.0268(11) 0.0399(12) -0.0070(9) 0.0105(8) -0.0008(8)
N2 0.0241(9) 0.0265(11) 0.0353(11) -0.0060(9) 0.0069(8) -0.0014(8)
N3 0.0274(9) 0.0233(10) 0.0358(12) -0.0015(9) 0.0103(8) 0.0020(8)
N4 0.0325(11) 0.0326(12) 0.0434(13) -0.0097(10) 0.0084(10) -0.0026(9)
N5 0.0387(12) 0.0405(14) 0.0554(16) 0.0143(12) 0.0078(11) 0.0046(10)
N6 0.0311(10) 0.0233(11) 0.0290(11) -0.0063(9) 0.0038(8) -0.0022(8)
N7 0.0509(13) 0.0346(13) 0.0425(14) 0.0043(11) 0.0080(11) -0.0017(10)
N8 0.0342(10) 0.0305(11) 0.0286(11) 0.0007(9) 0.0068(8) -0.0092(9)
N9 0.0283(10) 0.0292(11) 0.0310(11) -0.0006(9) 0.0100(8) 0.0012(8)
N10 0.0228(9) 0.0219(10) 0.0304(10) -0.0011(9) 0.0071(8) 0.0004(7)
C1 0.0233(11) 0.0287(14) 0.0522(16) -0.0077(12) 0.0133(11) -0.0089(10)
C2 0.0336(13) 0.0324(15) 0.0568(18) -0.0113(13) 0.0188(12) -0.0060(11)
C3 0.0549(17) 0.0396(18) 0.073(2) -0.0228(17) 0.0302(16) -0.0111(14)
C4 0.0553(18) 0.0238(15) 0.101(3) -0.0149(18) 0.0260(18) -0.0008(13)
C5 0.0473(16) 0.0245(15) 0.085(2) -0.0025(16) 0.0184(15) -0.0018(12)
C6 0.0289(12) 0.0286(14) 0.0636(19) -0.0037(13) 0.0167(12) -0.0058(11)
C7 0.0594(18) 0.0515(19) 0.0538(19) -0.0157(16) 0.0242(15) -0.0064(15)
C8 0.0561(18) 0.0351(16) 0.062(2) 0.0089(15) 0.0059(15) 0.0025(13)
C9 0.0219(10) 0.0224(12) 0.0391(14) -0.0013(11) 0.0094(10) 0.0041(9)
C10 0.0255(11) 0.0232(13) 0.0377(15) -0.0015(11) 0.0069(10) 0.0021(9)
C11 0.0301(12) 0.0272(13) 0.0449(16) -0.0064(12) 0.0056(11) 0.0005(10)
C12 0.0346(13) 0.0233(14) 0.064(2) -0.0022(13) 0.0147(12) -0.0026(10)
C13 0.0390(13) 0.0263(14) 0.0579(19) 0.0070(13) 0.0196(13) -0.0029(11)
C14 0.0344(13) 0.0318(14) 0.0394(15) 0.0033(12) 0.0136(11) 0.0023(10)
C15 0.0409(14) 0.0363(15) 0.0343(14) 0.0028(12) 0.0046(11) -0.0057(11)
C16 0.0608(18) 0.063(2) 0.0388(17) 0.0124(16) 0.0136(14) -0.0055(15)
C17 0.0203(10) 0.0285(13) 0.0338(13) 0.0004(11) 0.0078(9) 0.0000(9)
C18A 0.036(2) 0.031(3) 0.035(3) 0.005(3) 0.004(2) 0.000(2)
C18B 0.045(4) 0.092(9) 0.042(5) 0.007(6) 0.007(4) 0.022(6)
C19A 0.041(3) 0.031(3) 0.044(3) -0.012(2) 0.010(2) 0.004(2)
C19B 0.033(4) 0.041(4) 0.048(4) -0.002(3) 0.010(3) 0.006(3)
C20A 0.025(3) 0.039(4) 0.034(3) -0.008(2) 0.0157(19) -0.007(2)
C20B 0.072(6) 0.028(5) 0.072(6) 0.001(4) 0.057(5) -0.001(4)
C21A 0.051(6) 0.035(6) 0.035(5) -0.014(4) 0.019(4) -0.020(4)
C21B 0.042(8) 0.047(11) 0.085(15) -0.022(8) 0.040(9) -0.026(6)
C22A 0.081(2) 0.052(2) 0.107(3) -0.042(2) 0.061(2) -0.0251(17)
C23A 0.030(3) 0.051(4) 0.049(4) 0.002(3) -0.004(2) -0.004(2)
C23B 0.026(6) 0.064(8) 0.062(8) -0.030(6) -0.010(5) -0.003(4)
C24A 0.037(4) 0.083(7) 0.202(14) 0.042(8) -0.026(6) 0.012(4)
C24B 0.032(6) 0.048(7) 0.050(6) 0.015(5) -0.020(4) -0.002(4)
C25A 0.081(8) 0.049(6) 0.046(4) 0.013(5) 0.000(5) 0.018(5)
C25B 0.040(5) 0.074(12) 0.072(11) 0.036(9) 0.013(6) -0.019(7)
C26A 0.108(8) 0.049(6) 0.075(5) 0.019(4) 0.044(6) 0.030(5)
C26B 0.074(9) 0.039(7) 0.067(7) 0.006(5) 0.008(6) 0.011(6)
C27 0.0244(11) 0.0312(14) 0.0257(12) -0.0068(11) 0.0015(9) -0.0030(9)
C28 0.0287(12) 0.0325(14) 0.0254(12) -0.0006(11) 0.0018(9) -0.0020(10)
C29 0.0372(13) 0.0319(14) 0.0345(14) -0.0004(12) 0.0023(11) -0.0047(11)
C30 0.0436(14) 0.0394(16) 0.0322(14) 0.0022(12) 0.0034(11) -0.0139(12)
C31 0.0321(12) 0.0557(19) 0.0310(14) -0.0136(13) 0.0100(10) -0.0163(12)
C32 0.0276(12) 0.0421(16) 0.0247(12) -0.0102(12) 0.0026(9) -0.0069(10)
C33 0.0406(13) 0.0368(15) 0.0384(15) 0.0014(12) 0.0121(11) 0.0093(11)
C34 0.0329(13) 0.0551(18) 0.0464(16) -0.0169(14) 0.0126(12) 0.0013(12)
C35 0.0467(15) 0.0236(14) 0.0532(17) -0.0046(13) 0.0092(13) -0.0029(11)
C36 0.0442(14) 0.0266(14) 0.0399(15) -0.0024(12) 0.0089(11) -0.0025(11)
C37 0.0529(15) 0.0329(15) 0.0364(15) 0.0006(13) 0.0055(12) -0.0124(12)
C38 0.0647(19) 0.0290(16) 0.0513(19) -0.0116(14) 0.0044(15) -0.0118(13)
C39 0.0642(18) 0.0259(15) 0.0386(16) -0.0021(12) 0.0045(13) 0.0065(13)
C40 0.0463(14) 0.0265(14) 0.0469(16) 0.0069(12) 0.0080(12) 0.0044(11)
C41 0.0535(17) 0.0385(17) 0.067(2) -0.0119(15) 0.0235(15) -0.0073(13)
C42 0.0487(16) 0.0340(17) 0.085(2) 0.0079(16) 0.0201(16) 0.0132(13)
C43 0.0264(12) 0.0456(16) 0.0327(14) -0.0169(13) 0.0060(10) 0.0028(10)
C44 0.0555(16) 0.0405(16) 0.0347(15) 0.0087(13) 0.0069(12) -0.0175(13)
C45 0.0482(15) 0.0356(16) 0.0424(16) -0.0041(13) 0.0096(12) -0.0078(12)
C46 0.0251(11) 0.0451(16) 0.0349(14) 0.0019(12) 0.0068(10) -0.0068(11)
C47 0.0207(11) 0.0440(16) 0.0340(14) 0.0034(12) 0.0027(10) -0.0017(10)
C48 0.0438(14) 0.0371(16) 0.0509(17) 0.0044(13) 0.0183(12) 0.0162(12)
C49 0.0323(12) 0.0290(13) 0.0346(14) 0.0099(11) 0.0085(10) 0.0040(10)
C50 0.0288(11) 0.0323(14) 0.0280(13) 0.0061(11) 0.0088(9) 0.0027(10)
C51 0.0283(11) 0.0278(13) 0.0408(15) -0.0010(12) 0.0070(10) -0.0031(10)
C52 0.0367(12) 0.0300(14) 0.0363(14) -0.0014(11) 0.0150(11) 0.0060(10)
Li1 0.0272(17) 0.028(2) 0.037(2) 0.0028(18) 0.0106(16) 0.0040(15)
Li2 0.0294(19) 0.028(2) 0.026(2) -0.0039(17) 0.0050(16) -0.0014(16)

loop_
_atom_type_symbol
_atom_type_description
_atom_type_scat_dispersion_real
_atom_type_scat_dispersion_imag
_atom_type_scat_source
C C 0.0033 0.0016 'International Tables Vol C Tables 4.2.6.8 and 6.1.1.4'
H H 0.0000 0.0000 'International Tables Vol C Tables 4.2.6.8 and 6.1.1.4'
Li Li -0.0003 0.0001 'International Tables Vol C Tables 4.2.6.8 and 6.1.1.4'
N N 0.0061 0.0033 'International Tables Vol C Tables 4.2.6.8 and 6.1.1.4'

loop_
_geom_angle_atom_site_label_1
_geom_angle_atom_site_label_2
_geom_angle_atom_site_label_3
_geom_angle
_geom_angle_site_symmetry_1
_geom_angle_site_symmetry_3
_geom_angle_publ_flag
C17 N1 C1 115.76(18) . . ?
C17 N1 Li1 99.66(18) . . ?
C1 N1 Li1 144.5(2) . . ?
C17 N2 C9 115.08(18) . . ?
C18B N3 C20A 127.1(6) . . ?
C18B N3 C18A 33.1(5) . . ?
C20A N3 C18A 110.9(4) . . ?
C18B N3 C19A 74.1(6) . . ?
C20A N3 C19A 112.4(4) . . ?
C18A N3 C19A 107.1(3) . . ?
C18B N3 C19B 108.3(6) . . ?
C20A N3 C19B 75.5(5) . . ?
C18A N3 C19B 137.2(4) . . ?
C19A N3 C19B 39.9(3) . . ?
C18B N3 C20B 111.3(8) . . ?
C20A N3 C20B 31.4(3) . . ?
C18A N3 C20B 84.7(6) . . ?
C19A N3 C20B 139.7(5) . . ?
C19B N3 C20B 106.5(6) . . ?
C18B N3 Li1 115.4(4) . . ?
C20A N3 Li1 108.4(3) . . ?
C18A N3 Li1 102.3(3) . . ?
C19A N3 Li1 115.1(2) . . ?
C19B N3 Li1 115.9(3) . . ?
C20B N3 Li1 98.9(4) . . ?
C21B N4 C22A 117.0(10) . . ?
C21B N4 C23A 89.8(11) . . ?
C22A N4 C23A 119.5(5) . . ?
C21B N4 C23B 118.1(12) . . ?
C22A N4 C23B 96.0(6) . . ?
C23A N4 C23B 29.7(4) . . ?
C21B N4 C21A 18.0(12) . . ?
C22A N4 C21A 103.9(6) . . ?
C23A N4 C21A 107.6(7) . . ?
C23B N4 C21A 134.8(10) . . ?
C21B N4 Li1 106.7(11) . . ?
C22A N4 Li1 115.3(2) . . ?
C23A N4 Li1 105.1(3) . . ?
C23B N4 Li1 103.1(5) . . ?
C21A N4 Li1 104.2(7) . . ?
C26B N5 C25A 126.6(8) . . ?
C26B N5 C24A 79.5(11) . . ?
C25A N5 C24A 112.2(11) . . ?
C26B N5 C26A 30.9(5) . . ?
C25A N5 C26A 106.9(5) . . ?
C24A N5 C26A 109.7(9) . . ?
C26B N5 C24B 112.8(10) . . ?
C25A N5 C24B 81.5(8) . . ?
C24A N5 C24B 35.8(6) . . ?
C26A N5 C24B 139.4(9) . . ?
C26B N5 C25B 111.8(9) . . ?
C25A N5 C25B 22.5(8) . . ?
C24A N5 C25B 130.4(11) . . ?
C26A N5 C25B 86.8(8) . . ?
C24B N5 C25B 103.4(10) . . ?
C26B N5 Li1 113.0(6) . . ?
C25A N5 Li1 113.6(5) . . ?
C24A N5 Li1 104.4(4) . . ?
C26A N5 Li1 110.1(4) . . ?
C24B N5 Li1 101.7(5) . . ?
C25B N5 Li1 113.3(8) . . ?
C43 N6 C27 119.0(2) . . ?
C43 N6 Li2 127.5(2) . . ?
C27 N6 Li2 113.43(18) . . ?
C43 N7 C35 117.2(2) . . ?
C45 N8 C44 108.3(2) . . ?
C45 N8 C46 110.2(2) . . ?
C44 N8 C46 109.60(19) . . ?
C45 N8 Li2 110.46(17) . . ?
C44 N8 Li2 118.01(19) . . ?
C46 N8 Li2 99.86(17) . . ?
C47 N9 C48 110.41(19) . . ?
C47 N9 C49 112.04(18) . . ?
C48 N9 C49 109.71(19) . . ?
C47 N9 Li2 103.81(18) . . ?
C48 N9 Li2 115.59(19) . . ?
C49 N9 Li2 105.12(17) . . ?
C51 N10 C52 108.17(17) . . ?
C51 N10 C50 111.06(19) . . ?
C52 N10 C50 108.79(18) . . ?
C51 N10 Li2 103.83(17) . . ?
C52 N10 Li2 122.76(18) . . ?
C50 N10 Li2 101.91(16) . . ?
C2 C1 C6 119.7(2) . . ?
C2 C1 N1 118.6(2) . . ?
C6 C1 N1 121.7(2) . . ?
C3 C2 C1 119.0(3) . . ?
C3 C2 C7 121.3(3) . . ?
C1 C2 C7 119.7(2) . . ?
C4 C3 C2 120.7(3) . . ?
C5 C4 C3 120.0(3) . . ?
C4 C5 C6 121.5(3) . . ?
C5 C6 C1 119.1(3) . . ?
C5 C6 C8 119.1(3) . . ?
C1 C6 C8 121.8(2) . . ?
C10 C9 C14 119.2(2) . . ?
C10 C9 N2 120.3(2) . . ?
C14 C9 N2 120.5(2) . . ?
C11 C10 C9 119.7(2) . . ?
C11 C10 C15 119.2(2) . . ?
C9 C10 C15 121.1(2) . . ?
C12 C11 C10 121.0(2) . . ?
C13 C12 C11 119.0(2) . . ?
C12 C13 C14 121.7(2) . . ?
C13 C14 C9 119.4(2) . . ?
C13 C14 C16 119.4(2) . . ?
C9 C14 C16 121.2(2) . . ?
N2 C17 N1 123.3(2) . . ?
N3 C20A C21A 113.1(8) . . ?
C21B C20B N3 114.8(12) . . ?
C20A C21A N4 113.0(11) . . ?
N4 C21B C20B 114.0(17) . . ?
C24A C23A N4 119.6(5) . . ?
C24B C23B N4 122.1(9) . . ?
C23A C24A N5 121.8(6) . . ?
C23B C24B N5 126.0(9) . . ?
C28 C27 C32 120.0(2) . . ?
C28 C27 N6 118.5(2) . . ?
C32 C27 N6 121.1(2) . . ?
C27 C28 C29 119.4(2) . . ?
C27 C28 C33 120.2(2) . . ?
C29 C28 C33 120.5(2) . . ?
C30 C29 C28 120.9(2) . . ?
C31 C30 C29 119.5(2) . . ?
C30 C31 C32 121.0(2) . . ?
C31 C32 C27 119.2(2) . . ?
C31 C32 C34 120.3(2) . . ?
C27 C32 C34 120.5(2) . . ?
C36 C35 C40 120.3(2) . . ?
C36 C35 N7 120.8(2) . . ?
C40 C35 N7 118.4(2) . . ?
C37 C36 C35 119.0(2) . . ?
C37 C36 C41 119.5(2) . . ?
C35 C36 C41 121.4(2) . . ?
C38 C37 C36 120.7(3) . . ?
C37 C38 C39 119.6(3) . . ?
C38 C39 C40 121.4(3) . . ?
C39 C40 C35 118.7(2) . . ?
C39 C40 C42 120.5(3) . . ?
C35 C40 C42 120.7(2) . . ?
N7 C43 N6 129.1(3) . . ?
N8 C46 C47 112.95(18) . . ?
N9 C47 C46 110.65(19) . . ?
N9 C49 C50 111.46(19) . . ?
N10 C50 C49 112.97(19) . . ?
N1 Li1 N3 115.6(2) . . ?
N1 Li1 N5 129.6(2) . . ?
N3 Li1 N5 114.26(18) . . ?
N1 Li1 N4 109.56(19) . . ?
N3 Li1 N4 83.12(15) . . ?
N5 Li1 N4 83.06(16) . . ?
N6 Li2 N9 117.4(2) . . ?
N6 Li2 N8 120.7(2) . . ?
N9 Li2 N8 87.96(16) . . ?
N6 Li2 N10 117.42(18) . . ?
N9 Li2 N10 87.15(16) . . ?
N8 Li2 N10 116.42(18) . . ?

loop_
_geom_bond_atom_site_label_1
_geom_bond_atom_site_label_2
_geom_bond_distance
_geom_bond_site_symmetry_2
_geom_bond_publ_flag
N1 C17 1.330(3) . ?
N1 C1 1.425(3) . ?
N1 Li1 2.034(4) . ?
N2 C17 1.307(3) . ?
N2 C9 1.421(3) . ?
N3 C18B 1.412(9) . ?
N3 C20A 1.423(5) . ?
N3 C18A 1.470(6) . ?
N3 C19A 1.481(5) . ?
N3 C19B 1.505(7) . ?
N3 C20B 1.537(9) . ?
N3 Li1 2.177(4) . ?
N4 C21B 1.35(2) . ?
N4 C22A 1.448(4) . ?
N4 C23A 1.477(7) . ?
N4 C23B 1.523(14) . ?
N4 C21A 1.526(16) . ?
N4 Li1 2.209(5) . ?
N5 C26B 1.395(14) . ?
N5 C25A 1.397(15) . ?
N5 C24A 1.437(9) . ?
N5 C26A 1.516(12) . ?
N5 C24B 1.531(11) . ?
N5 C25B 1.531(17) . ?
N5 Li1 2.187(5) . ?
N6 C43 1.343(3) . ?
N6 C27 1.421(3) . ?
N6 Li2 1.976(4) . ?
N7 C43 1.262(3) . ?
N7 C35 1.429(3) . ?
N8 C45 1.467(3) . ?
N8 C44 1.473(3) . ?
N8 C46 1.474(3) . ?
N8 Li2 2.157(4) . ?
N9 C47 1.477(3) . ?
N9 C48 1.478(3) . ?
N9 C49 1.481(3) . ?
N9 Li2 2.072(4) . ?
N10 C51 1.464(3) . ?
N10 C52 1.479(3) . ?
N10 C50 1.480(3) . ?
N10 Li2 2.172(4) . ?
C1 C2 1.403(4) . ?
C1 C6 1.403(4) . ?
C2 C3 1.396(4) . ?
C2 C7 1.498(4) . ?
C3 C4 1.390(5) . ?
C4 C5 1.352(5) . ?
C5 C6 1.397(4) . ?
C6 C8 1.505(4) . ?
C9 C10 1.397(3) . ?
C9 C14 1.408(3) . ?
C10 C11 1.395(3) . ?
C10 C15 1.500(3) . ?
C11 C12 1.386(4) . ?
C12 C13 1.374(4) . ?
C13 C14 1.388(4) . ?
C14 C16 1.503(4) . ?
C20A C21A 1.515(18) . ?
C20B C21B 1.43(3) . ?
C23A C24A 1.409(11) . ?
C23B C24B 1.203(17) . ?
C27 C28 1.395(3) . ?
C27 C32 1.402(3) . ?
C28 C29 1.398(4) . ?
C28 C33 1.516(3) . ?
C29 C30 1.382(4) . ?
C30 C31 1.382(4) . ?
C31 C32 1.398(4) . ?
C32 C34 1.505(4) . ?
C35 C36 1.399(4) . ?
C35 C40 1.397(4) . ?
C36 C37 1.391(4) . ?
C36 C41 1.504(4) . ?
C37 C38 1.377(4) . ?
C38 C39 1.376(4) . ?
C39 C40 1.385(4) . ?
C40 C42 1.501(4) . ?
C46 C47 1.511(4) . ?
C49 C50 1.521(3) . ?
